data_4334619
loop_
_publ_author_name
'Jing Shi'
'Yanjun Hou'
'Wenyi Chu'
'Xiaohong Shi'
'Huiquan Gu'
'Bilin Wang'
'Zhizhong Sun'

_publ_section_title
;
 Crystal Structure and Highly Luminescent Properties Studies of
 Bis-\b-diketonate Lanthanide Complexes
;
_journal_name_full 'Inorganic Chemistry'
_journal_page_first 5013
_journal_page_last 5022
_journal_paper_doi 10.1021/ic302726z
_journal_volume 52
_journal_year 2013
_chemical_formula_moiety 'C50 H38 Eu2 F18 O16'
_chemical_formula_sum 'C50 H38 Eu2 F18 O16'
_chemical_formula_weight 1540.72
_chemical_name_systematic
;
tris(\m2-1,3-bis(4,4,4-Trifluoro-3-oxido-1-(oxo)but-2-en-1-yl)phenyl)-
bis(1,2-dimethoxyethane-O,O')-di-europium(iii)
;
_space_group_IT_number 15
_symmetry_cell_setting monoclinic
_symmetry_space_group_name_Hall '-C 2yc'
_symmetry_space_group_name_H-M 'C 1 2/c 1'
_atom_sites_solution_hydrogens geom
_atom_sites_solution_primary direct
_atom_sites_solution_secondary difmap
_cell_angle_alpha 90.00
_cell_angle_beta 92.006(2)
_cell_angle_gamma 90.00
_cell_formula_units_Z 4
_cell_length_a 15.632(3)
_cell_length_b 12.913(2)
_cell_length_c 29.373(5)
_cell_measurement_reflns_used 6090
_cell_measurement_temperature 273(2)
_cell_measurement_theta_max 28.4815
_cell_measurement_theta_min 2.4576
_cell_volume 5925.5(18)
_computing_cell_refinement 'SAINT (Bruker, 2004)'
_computing_data_collection 'APEX2 (Bruker, 2004)'
_computing_data_reduction 'SAINT (Bruker, 2004)'
_computing_molecular_graphics 'SHELXTL (Sheldrick, 2008)'
_computing_publication_material 'publCIF (Westrip, 2010)'
_computing_structure_refinement 'SHELXL97 (Sheldrick, 2008)'
_computing_structure_solution 'SHELXS97 (Sheldrick, 2008)'
_diffrn_ambient_temperature 273(2)
_diffrn_measured_fraction_theta_full 0.980
_diffrn_measured_fraction_theta_max 0.980
_diffrn_measurement_device_type 'Bruker SMART APEXII CCD area-detector'
_diffrn_measurement_method '\f and \w'
_diffrn_radiation_monochromator graphite
_diffrn_radiation_source 'fine-focus sealed tube'
_diffrn_radiation_type MoK\a
_diffrn_radiation_wavelength 0.71073
_diffrn_reflns_av_R_equivalents 0.0249
_diffrn_reflns_av_sigmaI/netI 0.0268
_diffrn_reflns_limit_h_max 20
_diffrn_reflns_limit_h_min -20
_diffrn_reflns_limit_k_max 17
_diffrn_reflns_limit_k_min -17
_diffrn_reflns_limit_l_max 31
_diffrn_reflns_limit_l_min -39
_diffrn_reflns_number 23226
_diffrn_reflns_theta_full 28.36
_diffrn_reflns_theta_max 28.36
_diffrn_reflns_theta_min 2.50
_exptl_absorpt_coefficient_mu 2.217
_exptl_absorpt_correction_T_max 0.6654
_exptl_absorpt_correction_T_min 0.6412
_exptl_absorpt_correction_type multi-scan
_exptl_absorpt_process_details '(SADABS; Sheldrick, 1996)'
_exptl_crystal_colour Colorless
_exptl_crystal_density_diffrn 1.727
_exptl_crystal_description block
_exptl_crystal_F_000 3016
_exptl_crystal_size_max 0.22
_exptl_crystal_size_mid 0.20
_exptl_crystal_size_min 0.20
_refine_diff_density_max 1.701
_refine_diff_density_min -1.298
_refine_diff_density_rms 0.114
_refine_ls_extinction_method none
_refine_ls_goodness_of_fit_ref 1.035
_refine_ls_hydrogen_treatment constr
_refine_ls_matrix_type full
_refine_ls_number_parameters 418
_refine_ls_number_reflns 7264
_refine_ls_number_restraints 91
_refine_ls_restrained_S_all 1.235
_refine_ls_R_factor_all 0.0532
_refine_ls_R_factor_gt 0.0425
_refine_ls_shift/su_max 0.000
_refine_ls_shift/su_mean 0.000
_refine_ls_structure_factor_coef Fsqd
_refine_ls_weighting_details 'calc w=1/[\s^2^(Fo^2^)+(0.0650P)^2^+20.6626P] where P=(Fo^2^+2Fc^2^)/3'
_refine_ls_weighting_scheme calc
_refine_ls_wR_factor_gt 0.1125
_refine_ls_wR_factor_ref 0.1204
_reflns_number_gt 5925
_reflns_number_total 7264
_reflns_threshold_expression >2sigma(I)
_cod_data_source_file ic302726z_si_002_1.cif
_cod_data_source_block complex-1
_cod_original_cell_volume 5925.6(18)
_cod_original_sg_symbol_H-M 'C 2/c'
_cod_database_code 4334619

loop_
_symmetry_equiv_pos_as_xyz
'x, y, z'
'-x, y, -z+1/2'
'x+1/2, y+1/2, z'
'-x+1/2, y+1/2, -z+1/2'
'-x, -y, -z'
'x, -y, z-1/2'
'-x+1/2, -y+1/2, -z'
'x+1/2, -y+1/2, z-1/2'

loop_
_atom_site_label
_atom_site_type_symbol
_atom_site_fract_x
_atom_site_fract_y
_atom_site_fract_z
_atom_site_U_iso_or_equiv
_atom_site_adp_type
_atom_site_occupancy
_atom_site_symmetry_multiplicity
_atom_site_calc_flag
_atom_site_refinement_flags
_atom_site_disorder_assembly
_atom_site_disorder_group
Eu1 Eu 0.404607(16) 0.224910(18) 0.124468(8) 0.03708(10) Uani 1 1 d . . .
C10 C 0.3719(3) 0.0561(4) 0.27258(19) 0.0419(11) Uani 1 1 d . . .
H10 H 0.4028 0.1165 0.2680 0.050 Uiso 1 1 calc R . .
C5 C 0.3066(3) 0.0295(4) 0.24154(18) 0.0406(11) Uani 1 1 d . . .
C9 C 0.3923(3) -0.0050(4) 0.31036(19) 0.0412(11) Uani 1 1 d . . .
C8 C 0.3442(4) -0.0951(4) 0.3173(2) 0.0513(14) Uani 1 1 d . . .
H8 H 0.3567 -0.1371 0.3424 0.062 Uiso 1 1 calc R . .
C6 C 0.2594(4) -0.0609(5) 0.2499(2) 0.0497(13) Uani 1 1 d . . .
H6 H 0.2146 -0.0795 0.2299 0.060 Uiso 1 1 calc R . .
C7 C 0.2783(4) -0.1216(5) 0.2870(2) 0.0578(16) Uani 1 1 d . . .
H7 H 0.2466 -0.1813 0.2918 0.069 Uiso 1 1 calc R . .
O2 O 0.3505(2) 0.1599(3) 0.19197(13) 0.0451(8) Uani 1 1 d . . .
O6 O 0.5160(2) 0.1199(3) 0.15594(13) 0.0459(9) Uani 1 1 d . . .
O3 O 0.3498(3) 0.3757(3) 0.08938(14) 0.0535(10) Uani 1 1 d . . .
O5 O 0.3810(3) 0.0523(3) 0.09956(15) 0.0528(10) Uani 1 1 d . . .
O1 O 0.2546(2) 0.2025(3) 0.11393(14) 0.0478(9) Uani 1 1 d . . .
O8 O 0.5459(3) 0.3019(4) 0.10199(17) 0.0611(11) Uani 1 1 d . . .
O4 O 0.4313(3) 0.3651(3) 0.17498(12) 0.0439(8) Uani 1 1 d . . .
O7 O 0.4363(3) 0.2131(4) 0.04215(16) 0.0640(12) Uani 1 1 d . . .
C3 C 0.2179(4) 0.0843(5) 0.1722(2) 0.0491(13) Uani 1 1 d . . .
H3 H 0.1756 0.0385 0.1809 0.059 Uiso 1 1 calc R . .
C4 C 0.2923(3) 0.0951(4) 0.20042(18) 0.0408(11) Uani 1 1 d . . .
C12 C 0.3389(4) 0.4671(4) 0.1022(2) 0.0474(13) Uani 1 1 d . . .
C22 C 0.5343(3) 0.0248(4) 0.15841(19) 0.0411(11) Uani 1 1 d . . .
C16 C 0.5000 0.4700(5) 0.2500 0.0394(15) Uani 1 2 d S . .
H16 H 0.5000 0.3980 0.2500 0.047 Uiso 1 2 calc SR . .
C14 C 0.4184(4) 0.4620(4) 0.17556(18) 0.0420(11) Uani 1 1 d . . .
C13 C 0.3688(4) 0.5140(4) 0.1414(2) 0.0533(15) Uani 1 1 d . . .
H13 H 0.3559 0.5835 0.1458 0.064 Uiso 1 1 calc R . .
C15 C 0.4598(4) 0.5214(4) 0.21370(19) 0.0460(12) Uani 1 1 d . . .
C20 C 0.4168(4) -0.0320(4) 0.1078(2) 0.0495(13) Uani 1 1 d . A .
C21 C 0.4877(4) -0.0526(4) 0.1349(2) 0.0567(16) Uani 1 1 d . . .
H21 H 0.5057 -0.1209 0.1379 0.068 Uiso 1 1 calc R . .
C11 C 0.2865(6) 0.5307(6) 0.0690(3) 0.083(3) Uani 1 1 d U . .
C2 C 0.2054(3) 0.1390(4) 0.13226(19) 0.0443(12) Uani 1 1 d . . .
C26 C 0.6167(5) 0.3089(7) 0.1344(3) 0.082(2) Uani 1 1 d . . .
H26A H 0.6481 0.2450 0.1347 0.123 Uiso 1 1 calc R . .
H26B H 0.5957 0.3218 0.1642 0.123 Uiso 1 1 calc R . .
H26C H 0.6537 0.3646 0.1260 0.123 Uiso 1 1 calc R . .
C1 C 0.1219(4) 0.1229(5) 0.1044(2) 0.0582(16) Uani 1 1 d . . .
C18 C 0.5000 0.6826(8) 0.2500 0.086(3) Uani 1 2 d SU . .
H18 H 0.5000 0.7547 0.2500 0.103 Uiso 1 2 calc SR . .
C24 C 0.4947(6) 0.2898(7) 0.0255(3) 0.076(2) Uani 1 1 d . . .
H24A H 0.4687 0.3580 0.0258 0.091 Uiso 1 1 calc R . .
H24B H 0.5100 0.2737 -0.0054 0.091 Uiso 1 1 calc R . .
C17 C 0.4592(6) 0.6299(5) 0.2151(2) 0.079(2) Uani 1 1 d . . .
H17 H 0.4306 0.6667 0.1920 0.095 Uiso 1 1 calc R . .
C25 C 0.5732(6) 0.2869(7) 0.0571(3) 0.084(2) Uani 1 1 d . . .
H25A H 0.6019 0.2207 0.0547 0.100 Uiso 1 1 calc R . .
H25B H 0.6129 0.3411 0.0491 0.100 Uiso 1 1 calc R . .
C23 C 0.3681(7) 0.1907(9) 0.0100(3) 0.107(3) Uani 1 1 d . . .
H23A H 0.3387 0.2536 0.0018 0.160 Uiso 1 1 calc R . .
H23B H 0.3288 0.1433 0.0233 0.160 Uiso 1 1 calc R . .
H23C H 0.3910 0.1600 -0.0167 0.160 Uiso 1 1 calc R . .
F2 F 0.0799(3) 0.2090(4) 0.0987(2) 0.1040(19) Uani 1 1 d . . .
F1 F 0.0705(3) 0.0517(5) 0.12125(18) 0.0982(16) Uani 1 1 d U . .
F3 F 0.1381(3) 0.0879(5) 0.06283(16) 0.0981(16) Uani 1 1 d . . .
F4 F 0.2689(4) 0.6260(5) 0.0801(2) 0.1112(17) Uani 1 1 d U . .
F5 F 0.2120(5) 0.4912(6) 0.0594(3) 0.157(2) Uani 1 1 d U . .
F6 F 0.3168(7) 0.5340(8) 0.0305(3) 0.188(3) Uani 1 1 d U . .
C19 C 0.3717(4) -0.1244(5) 0.0851(3) 0.089(3) Uani 1 1 d D . .
F7A F 0.2900(5) -0.1218(8) 0.0859(4) 0.093(3) Uani 0.58 1 d PDU A 1
F9A F 0.4039(6) -0.2151(6) 0.0945(4) 0.088(3) Uani 0.58 1 d PDU A 1
F8A F 0.3877(10) -0.1156(9) 0.0380(3) 0.166(6) Uani 0.58 1 d PD A 1
F9B F 0.3323(9) -0.1807(12) 0.1230(4) 0.117(4) Uani 0.42 1 d PDU A 2
F7B F 0.3020(7) -0.1063(9) 0.0620(4) 0.071(3) Uani 0.42 1 d PDU A 2
F8B F 0.4182(7) -0.1959(9) 0.0701(5) 0.074(3) Uani 0.42 1 d PDU A 2

loop_
_atom_site_aniso_label
_atom_site_aniso_U_11
_atom_site_aniso_U_22
_atom_site_aniso_U_33
_atom_site_aniso_U_23
_atom_site_aniso_U_13
_atom_site_aniso_U_12
Eu1 0.04139(16) 0.02978(14) 0.03959(16) -0.00078(9) -0.00536(10) 0.00070(9)
C10 0.040(3) 0.032(2) 0.054(3) 0.007(2) -0.003(2) -0.0051(19)
C5 0.039(3) 0.036(2) 0.047(3) 0.001(2) -0.003(2) -0.003(2)
C9 0.043(3) 0.033(2) 0.047(3) 0.006(2) -0.002(2) -0.005(2)
C8 0.052(3) 0.041(3) 0.060(4) 0.016(3) -0.009(3) -0.010(2)
C6 0.050(3) 0.045(3) 0.054(3) 0.003(2) -0.007(2) -0.014(2)
C7 0.058(4) 0.046(3) 0.068(4) 0.015(3) -0.006(3) -0.023(3)
O2 0.048(2) 0.043(2) 0.043(2) 0.0056(16) -0.0065(16) -0.0084(16)
O6 0.050(2) 0.0310(17) 0.056(2) -0.0030(16) -0.0136(17) 0.0025(15)
O3 0.071(3) 0.039(2) 0.050(2) 0.0029(17) -0.013(2) 0.0049(19)
O5 0.053(2) 0.038(2) 0.066(3) -0.0132(18) -0.015(2) 0.0029(17)
O1 0.043(2) 0.048(2) 0.052(2) 0.0065(17) -0.0067(17) 0.0012(16)
O8 0.049(2) 0.069(3) 0.066(3) 0.005(2) 0.002(2) -0.007(2)
O4 0.059(2) 0.0306(17) 0.042(2) -0.0001(15) -0.0069(16) 0.0004(15)
O7 0.080(3) 0.067(3) 0.044(2) -0.004(2) -0.002(2) -0.005(2)
C3 0.044(3) 0.051(3) 0.053(3) 0.007(3) -0.007(2) -0.009(2)
C4 0.041(3) 0.038(2) 0.043(3) -0.001(2) -0.002(2) -0.002(2)
C12 0.052(3) 0.037(3) 0.053(3) 0.007(2) -0.010(2) -0.001(2)
C22 0.040(3) 0.033(2) 0.050(3) -0.006(2) -0.002(2) 0.0025(19)
C16 0.054(4) 0.026(3) 0.039(4) 0.000 0.003(3) 0.000
C14 0.051(3) 0.034(2) 0.041(3) -0.001(2) 0.000(2) -0.002(2)
C13 0.064(4) 0.034(3) 0.060(4) 0.000(2) -0.016(3) 0.003(2)
C15 0.064(3) 0.029(2) 0.045(3) 0.001(2) -0.004(2) 0.000(2)
C20 0.046(3) 0.038(3) 0.064(4) -0.014(3) -0.005(3) -0.001(2)
C21 0.055(3) 0.032(3) 0.082(5) -0.011(3) -0.014(3) 0.002(2)
C11 0.113(7) 0.059(4) 0.075(5) 0.008(3) -0.049(5) -0.008(4)
C2 0.040(3) 0.043(3) 0.049(3) -0.004(2) -0.007(2) 0.003(2)
C26 0.060(4) 0.086(5) 0.099(6) 0.008(5) -0.018(4) -0.023(4)
C1 0.047(3) 0.066(4) 0.061(4) 0.006(3) -0.012(3) -0.007(3)
C18 0.138(8) 0.042(4) 0.075(6) 0.000 -0.041(6) 0.000
C24 0.085(6) 0.090(6) 0.055(4) 0.007(4) 0.023(4) -0.003(4)
C17 0.144(7) 0.034(3) 0.056(4) 0.002(3) -0.033(4) 0.004(4)
C25 0.071(5) 0.101(7) 0.081(6) -0.008(5) 0.021(4) -0.002(4)
C23 0.124(8) 0.139(9) 0.056(5) 0.007(5) -0.029(5) -0.036(7)
F2 0.075(3) 0.091(4) 0.142(5) -0.014(3) -0.051(3) 0.031(3)
F1 0.070(2) 0.123(4) 0.099(3) 0.030(3) -0.026(2) -0.033(3)
F3 0.093(3) 0.131(4) 0.068(3) -0.030(3) -0.023(2) -0.006(3)
F4 0.114(2) 0.1061(19) 0.113(2) -0.0011(12) -0.0045(12) 0.0050(12)
F5 0.148(3) 0.147(4) 0.170(4) 0.011(3) -0.092(3) -0.002(3)
F6 0.218(6) 0.205(5) 0.141(5) 0.081(4) 0.002(4) 0.092(5)
C19 0.064(5) 0.053(4) 0.148(9) -0.038(5) -0.032(5) 0.008(3)
F7A 0.072(4) 0.093(5) 0.115(5) -0.020(5) 0.001(4) -0.020(4)
F9A 0.098(5) 0.059(4) 0.107(5) -0.012(4) -0.021(4) -0.008(3)
F8A 0.251(17) 0.140(11) 0.107(9) -0.091(8) -0.011(10) -0.049(11)
F9B 0.119(5) 0.113(5) 0.120(5) 0.000(3) 0.003(3) -0.018(3)
F7B 0.073(5) 0.067(5) 0.070(5) -0.011(4) -0.022(4) -0.010(4)
F8B 0.076(5) 0.069(5) 0.078(5) -0.032(4) 0.006(4) -0.001(4)

loop_
_atom_type_symbol
_atom_type_description
_atom_type_scat_dispersion_real
_atom_type_scat_dispersion_imag
_atom_type_scat_source
C C 0.0033 0.0016 'International Tables Vol C Tables 4.2.6.8 and 6.1.1.4'
H H 0.0000 0.0000 'International Tables Vol C Tables 4.2.6.8 and 6.1.1.4'
O O 0.0106 0.0060 'International Tables Vol C Tables 4.2.6.8 and 6.1.1.4'
F F 0.0171 0.0103 'International Tables Vol C Tables 4.2.6.8 and 6.1.1.4'
Eu Eu -0.1578 3.6682 'International Tables Vol C Tables 4.2.6.8 and 6.1.1.4'

loop_
_geom_angle_atom_site_label_1
_geom_angle_atom_site_label_2
_geom_angle_atom_site_label_3
_geom_angle
_geom_angle_site_symmetry_1
_geom_angle_site_symmetry_3
O2 Eu1 O3 122.14(15) . .
O2 Eu1 O4 78.72(13) . .
O3 Eu1 O4 72.23(13) . .
O2 Eu1 O6 75.31(14) . .
O3 Eu1 O6 153.73(14) . .
O4 Eu1 O6 94.72(12) . .
O2 Eu1 O1 71.44(13) . .
O3 Eu1 O1 72.56(14) . .
O4 Eu1 O1 109.05(14) . .
O6 Eu1 O1 133.70(13) . .
O2 Eu1 O5 82.36(15) . .
O3 Eu1 O5 126.39(14) . .
O4 Eu1 O5 159.08(14) . .
O6 Eu1 O5 71.72(13) . .
O1 Eu1 O5 72.72(14) . .
O2 Eu1 O7 153.06(14) . .
O3 Eu1 O7 72.96(16) . .
O4 Eu1 O7 128.21(14) . .
O6 Eu1 O7 100.10(16) . .
O1 Eu1 O7 95.46(16) . .
O5 Eu1 O7 71.14(16) . .
O2 Eu1 O8 135.00(14) . .
O3 Eu1 O8 82.42(16) . .
O4 Eu1 O8 74.16(15) . .
O6 Eu1 O8 71.96(15) . .
O1 Eu1 O8 151.83(14) . .
O5 Eu1 O8 114.62(16) . .
O7 Eu1 O8 64.26(16) . .
C5 C10 C9 121.8(5) . .
C5 C10 H10 119.1 . .
C9 C10 H10 119.1 . .
C10 C5 C6 118.0(5) . .
C10 C5 C4 118.7(4) . .
C6 C5 C4 123.3(5) . .
C10 C9 C8 118.5(5) . .
C10 C9 C22 119.6(4) . 2_655
C8 C9 C22 121.9(5) . 2_655
C7 C8 C9 120.2(5) . .
C7 C8 H8 119.9 . .
C9 C8 H8 119.9 . .
C7 C6 C5 121.0(5) . .
C7 C6 H6 119.5 . .
C5 C6 H6 119.5 . .
C6 C7 C8 120.6(5) . .
C6 C7 H7 119.7 . .
C8 C7 H7 119.7 . .
C4 O2 Eu1 133.4(3) . .
C22 O6 Eu1 137.8(3) . .
C12 O3 Eu1 134.4(4) . .
C20 O5 Eu1 134.4(4) . .
C2 O1 Eu1 129.8(3) . .
C25 O8 C26 112.0(6) . .
C25 O8 Eu1 119.0(5) . .
C26 O8 Eu1 120.7(4) . .
C14 O4 Eu1 137.6(3) . .
C23 O7 C24 112.4(6) . .
C23 O7 Eu1 119.0(5) . .
C24 O7 Eu1 115.9(4) . .
C2 C3 C4 122.6(5) . .
C2 C3 H3 118.7 . .
C4 C3 H3 118.7 . .
O2 C4 C3 122.2(5) . .
O2 C4 C5 116.5(4) . .
C3 C4 C5 121.3(5) . .
O3 C12 C13 128.6(5) . .
O3 C12 C11 113.5(6) . .
C13 C12 C11 117.9(6) . .
O6 C22 C21 123.5(5) . .
O6 C22 C9 116.9(4) . 2_655
C21 C22 C9 119.5(5) . 2_655
C15 C16 C15 122.8(7) 2_655 .
C15 C16 H16 118.6 2_655 .
C15 C16 H16 118.6 . .
O4 C14 C13 122.8(5) . .
O4 C14 C15 117.0(5) . .
C13 C14 C15 120.2(5) . .
C12 C13 C14 123.3(5) . .
C12 C13 H13 118.4 . .
C14 C13 H13 118.4 . .
C16 C15 C17 117.3(5) . .
C16 C15 C14 120.4(5) . .
C17 C15 C14 122.3(5) . .
O5 C20 C21 129.2(5) . .
O5 C20 C19 113.7(5) . .
C21 C20 C19 117.0(5) . .
C20 C21 C22 122.9(5) . .
C20 C21 H21 118.5 . .
C22 C21 H21 118.5 . .
F6 C11 F5 100.5(8) . .
F6 C11 F4 106.6(8) . .
F5 C11 F4 103.2(9) . .
F6 C11 C12 113.2(9) . .
F5 C11 C12 113.2(7) . .
F4 C11 C12 118.2(7) . .
O1 C2 C3 128.9(5) . .
O1 C2 C1 112.5(5) . .
C3 C2 C1 118.6(5) . .
O8 C26 H26A 109.5 . .
O8 C26 H26B 109.5 . .
H26A C26 H26B 109.5 . .
O8 C26 H26C 109.5 . .
H26A C26 H26C 109.5 . .
H26B C26 H26C 109.5 . .
F2 C1 F1 109.4(6) . .
F2 C1 F3 106.3(6) . .
F1 C1 F3 104.1(6) . .
F2 C1 C2 111.8(6) . .
F1 C1 C2 114.3(5) . .
F3 C1 C2 110.4(5) . .
C17 C18 C17 120.4(9) 2_655 .
C17 C18 H18 119.8 2_655 .
C17 C18 H18 119.8 . .
O7 C24 C25 106.5(6) . .
O7 C24 H24A 110.4 . .
C25 C24 H24A 110.4 . .
O7 C24 H24B 110.4 . .
C25 C24 H24B 110.4 . .
H24A C24 H24B 108.6 . .
C18 C17 C15 121.1(7) . .
C18 C17 H17 119.5 . .
C15 C17 H17 119.5 . .
O8 C25 C24 107.7(6) . .
O8 C25 H25A 110.2 . .
C24 C25 H25A 110.2 . .
O8 C25 H25B 110.2 . .
C24 C25 H25B 110.2 . .
H25A C25 H25B 108.5 . .
O7 C23 H23A 109.5 . .
O7 C23 H23B 109.5 . .
H23A C23 H23B 109.5 . .
O7 C23 H23C 109.5 . .
H23A C23 H23C 109.5 . .
H23B C23 H23C 109.5 . .
F8B C19 F7A 127.8(9) . .
F8B C19 F7B 115.9(9) . .
F7A C19 F7B 34.6(6) . .
F8B C19 F9A 36.3(6) . .
F7A C19 F9A 113.5(9) . .
F7B C19 F9A 126.3(9) . .
F8B C19 F8A 66.1(8) . .
F7A C19 F8A 103.1(8) . .
F7B C19 F8A 69.2(8) . .
F9A C19 F8A 101.6(8) . .
F8B C19 F9B 99.4(9) . .
F7A C19 F9B 63.7(8) . .
F7B C19 F9B 96.9(8) . .
F9A C19 F9B 64.3(8) . .
F8A C19 F9B 149.8(9) . .
F8B C19 C20 117.4(8) . .
F7A C19 C20 114.7(7) . .
F7B C19 C20 117.3(7) . .
F9A C19 C20 116.1(7) . .
F8A C19 C20 105.6(7) . .
F9B C19 C20 104.6(9) . .

loop_
_geom_bond_atom_site_label_1
_geom_bond_atom_site_label_2
_geom_bond_distance
_geom_bond_site_symmetry_2
Eu1 O2 2.339(4) .
Eu1 O3 2.351(4) .
Eu1 O4 2.369(3) .
Eu1 O6 2.369(4) .
Eu1 O1 2.371(4) .
Eu1 O5 2.371(4) .
Eu1 O7 2.490(5) .
Eu1 O8 2.530(4) .
C10 C5 1.388(7) .
C10 C9 1.389(7) .
C10 H10 0.9300 .
C5 C6 1.407(7) .
C5 C4 1.486(7) .
C9 C8 1.405(7) .
C9 C22 1.494(7) 2_655
C8 C7 1.381(8) .
C8 H8 0.9300 .
C6 C7 1.366(8) .
C6 H6 0.9300 .
C7 H7 0.9300 .
O2 C4 1.267(6) .
O6 C22 1.262(6) .
O3 C12 1.252(7) .
O5 C20 1.243(7) .
O1 C2 1.259(7) .
O8 C25 1.413(9) .
O8 C26 1.438(8) .
O4 C14 1.268(6) .
O7 C23 1.428(9) .
O7 C24 1.444(9) .
C3 C2 1.377(8) .
C3 C4 1.412(7) .
C3 H3 0.9300 .
C12 C13 1.370(8) .
C12 C11 1.496(9) .
C22 C21 1.404(7) .
C22 C9 1.494(7) 2_655
C16 C15 1.387(6) 2_655
C16 C15 1.387(6) .
C16 H16 0.9300 .
C14 C13 1.415(7) .
C14 C15 1.487(7) .
C13 H13 0.9300 .
C15 C17 1.402(8) .
C20 C21 1.368(8) .
C20 C19 1.528(8) .
C21 H21 0.9300 .
C11 F6 1.243(12) .
C11 F5 1.294(11) .
C11 F4 1.304(10) .
C2 C1 1.530(8) .
C26 H26A 0.9600 .
C26 H26B 0.9600 .
C26 H26C 0.9600 .
C1 F2 1.299(8) .
C1 F1 1.327(8) .
C1 F3 1.335(8) .
C18 C17 1.369(8) 2_655
C18 C17 1.369(8) .
C18 H18 0.9300 .
C24 C25 1.512(12) .
C24 H24A 0.9700 .
C24 H24B 0.9700 .
C17 H17 0.9300 .
C25 H25A 0.9700 .
C25 H25B 0.9700 .
C23 H23A 0.9600 .
C23 H23B 0.9600 .
C23 H23C 0.9600 .
C19 F8B 1.264(10) .
C19 F7A 1.278(10) .
C19 F7B 1.284(10) .
C19 F9A 1.301(9) .
C19 F8A 1.417(11) .
C19 F9B 1.483(12) .

loop_
_geom_hbond_atom_site_label_D
_geom_hbond_atom_site_label_H
_geom_hbond_atom_site_label_A
_geom_hbond_distance_DH
_geom_hbond_distance_HA
_geom_hbond_distance_DA
_geom_hbond_angle_DHA
_geom_hbond_site_symmetry_A
C21 H21 F9A 0.93 2.34 2.723(10) 104.0 .
C16 H16 O4 0.93 2.45 2.771(5) 100.0 2_655
C16 H16 O4 0.93 2.45 2.771(5) 100.0 .
C13 H13 F4 0.93 2.39 2.754(8) 103.2 .
C10 H10 O2 0.93 2.42 2.731(6) 99.7 .
C3 H3 F1 0.93 2.37 2.736(7) 103.4 .

loop_
_geom_torsion_atom_site_label_1
_geom_torsion_atom_site_label_2
_geom_torsion_atom_site_label_3
_geom_torsion_atom_site_label_4
_geom_torsion
_geom_torsion_site_symmetry_1
_geom_torsion_site_symmetry_4
C9 C10 C5 C6 1.5(9) . .
C9 C10 C5 C4 -176.1(5) . .
C5 C10 C9 C8 -1.0(9) . .
C5 C10 C9 C22 177.3(5) . 2_655
C10 C9 C8 C7 0.1(9) . .
C22 C9 C8 C7 -178.2(6) 2_655 .
C10 C5 C6 C7 -1.2(9) . .
C4 C5 C6 C7 176.3(6) . .
C5 C6 C7 C8 0.4(11) . .
C9 C8 C7 C6 0.2(11) . .
O3 Eu1 O2 C4 91.3(5) . .
O4 Eu1 O2 C4 151.8(5) . .
O6 Eu1 O2 C4 -110.2(5) . .
O1 Eu1 O2 C4 37.1(5) . .
O5 Eu1 O2 C4 -37.2(5) . .
O7 Eu1 O2 C4 -26.8(6) . .
O8 Eu1 O2 C4 -154.6(4) . .
O2 Eu1 O6 C22 79.1(6) . .
O3 Eu1 O6 C22 -145.5(5) . .
O4 Eu1 O6 C22 156.2(6) . .
O1 Eu1 O6 C22 34.0(6) . .
O5 Eu1 O6 C22 -7.5(5) . .
O7 Eu1 O6 C22 -73.7(6) . .
O8 Eu1 O6 C22 -132.2(6) . .
O2 Eu1 O3 C12 55.1(6) . .
O4 Eu1 O3 C12 -8.6(6) . .
O6 Eu1 O3 C12 -71.5(7) . .
O1 Eu1 O3 C12 108.8(6) . .
O5 Eu1 O3 C12 160.6(5) . .
O7 Eu1 O3 C12 -149.6(6) . .
O8 Eu1 O3 C12 -84.3(6) . .
O2 Eu1 O5 C20 -72.6(6) . .
O3 Eu1 O5 C20 162.8(6) . .
O4 Eu1 O5 C20 -47.2(8) . .
O6 Eu1 O5 C20 4.4(6) . .
O1 Eu1 O5 C20 -145.5(6) . .
O7 Eu1 O5 C20 112.3(6) . .
O8 Eu1 O5 C20 63.7(6) . .
O2 Eu1 O1 C2 -28.9(5) . .
O3 Eu1 O1 C2 -162.9(5) . .
O4 Eu1 O1 C2 -99.4(5) . .
O6 Eu1 O1 C2 17.4(6) . .
O5 Eu1 O1 C2 58.6(5) . .
O7 Eu1 O1 C2 126.9(5) . .
O8 Eu1 O1 C2 168.7(4) . .
O2 Eu1 O8 C25 148.8(5) . .
O3 Eu1 O8 C25 -82.4(5) . .
O4 Eu1 O8 C25 -156.0(6) . .
O6 Eu1 O8 C25 103.5(6) . .
O1 Eu1 O8 C25 -55.1(7) . .
O5 Eu1 O8 C25 44.3(6) . .
O7 Eu1 O8 C25 -7.7(5) . .
O2 Eu1 O8 C26 2.9(7) . .
O3 Eu1 O8 C26 131.6(6) . .
O4 Eu1 O8 C26 58.0(6) . .
O6 Eu1 O8 C26 -42.5(6) . .
O1 Eu1 O8 C26 158.9(5) . .
O5 Eu1 O8 C26 -101.7(6) . .
O7 Eu1 O8 C26 -153.7(6) . .
O2 Eu1 O4 C14 -130.0(6) . .
O3 Eu1 O4 C14 -0.7(5) . .
O6 Eu1 O4 C14 156.0(5) . .
O1 Eu1 O4 C14 -64.3(6) . .
O5 Eu1 O4 C14 -155.7(5) . .
O7 Eu1 O4 C14 49.2(6) . .
O8 Eu1 O4 C14 86.3(6) . .
O2 Eu1 O7 C23 54.8(8) . .
O3 Eu1 O7 C23 -73.9(7) . .
O4 Eu1 O7 C23 -123.5(6) . .
O6 Eu1 O7 C23 132.2(6) . .
O1 Eu1 O7 C23 -4.0(7) . .
O5 Eu1 O7 C23 65.6(6) . .
O8 Eu1 O7 C23 -163.6(7) . .
O2 Eu1 O7 C24 -166.3(5) . .
O3 Eu1 O7 C24 65.0(5) . .
O4 Eu1 O7 C24 15.4(6) . .
O6 Eu1 O7 C24 -88.9(5) . .
O1 Eu1 O7 C24 134.9(5) . .
O5 Eu1 O7 C24 -155.5(5) . .
O8 Eu1 O7 C24 -24.7(5) . .
Eu1 O2 C4 C3 -33.4(8) . .
Eu1 O2 C4 C5 145.9(4) . .
C2 C3 C4 O2 3.7(9) . .
C2 C3 C4 C5 -175.5(6) . .
C10 C5 C4 O2 12.7(8) . .
C6 C5 C4 O2 -164.7(5) . .
C10 C5 C4 C3 -167.9(5) . .
C6 C5 C4 C3 14.6(9) . .
Eu1 O3 C12 C13 11.0(11) . .
Eu1 O3 C12 C11 -169.5(5) . .
Eu1 O6 C22 C21 7.7(10) . .
Eu1 O6 C22 C9 -169.9(4) . 2_655
Eu1 O4 C14 C13 7.6(9) . .
Eu1 O4 C14 C15 -170.9(4) . .
O3 C12 C13 C14 -1.0(12) . .
C11 C12 C13 C14 179.5(7) . .
O4 C14 C13 C12 -8.0(10) . .
C15 C14 C13 C12 170.5(6) . .
C15 C16 C15 C17 -1.4(5) 2_655 .
C15 C16 C15 C14 179.6(6) 2_655 .
O4 C14 C15 C16 -9.0(8) . .
C13 C14 C15 C16 172.4(5) . .
O4 C14 C15 C17 172.0(7) . .
C13 C14 C15 C17 -6.6(10) . .
Eu1 O5 C20 C21 -1.9(12) . .
Eu1 O5 C20 C19 175.6(5) . .
O5 C20 C21 C22 -1.3(12) . .
C19 C20 C21 C22 -178.9(7) . .
O6 C22 C21 C20 -1.3(11) . .
C9 C22 C21 C20 176.2(6) 2_655 .
O3 C12 C11 F6 -57.0(11) . .
C13 C12 C11 F6 122.6(9) . .
O3 C12 C11 F5 56.6(11) . .
C13 C12 C11 F5 -123.8(9) . .
O3 C12 C11 F4 177.5(8) . .
C13 C12 C11 F4 -3.0(12) . .
Eu1 O1 C2 C3 20.4(9) . .
Eu1 O1 C2 C1 -158.9(4) . .
C4 C3 C2 O1 1.6(10) . .
C4 C3 C2 C1 -179.1(6) . .
O1 C2 C1 F2 -58.9(8) . .
C3 C2 C1 F2 121.7(7) . .
O1 C2 C1 F1 176.1(6) . .
C3 C2 C1 F1 -3.3(9) . .
O1 C2 C1 F3 59.2(7) . .
C3 C2 C1 F3 -120.2(7) . .
C23 O7 C24 C25 -166.7(8) . .
Eu1 O7 C24 C25 51.8(7) . .
C17 C18 C17 C15 -1.5(6) 2_655 .
C16 C15 C17 C18 2.9(11) . .
C14 C15 C17 C18 -178.1(6) . .
C26 O8 C25 C24 -175.3(7) . .
Eu1 O8 C25 C24 36.0(8) . .
O7 C24 C25 O8 -55.0(9) . .
O5 C20 C19 F8B 142.8(10) . .
C21 C20 C19 F8B -39.3(13) . .
O5 C20 C19 F7A -40.8(11) . .
C21 C20 C19 F7A 137.1(9) . .
O5 C20 C19 F7B -2.3(12) . .
C21 C20 C19 F7B 175.6(9) . .
O5 C20 C19 F9A -176.4(9) . .
C21 C20 C19 F9A 1.5(12) . .
O5 C20 C19 F8A 72.0(9) . .
C21 C20 C19 F8A -110.1(9) . .
O5 C20 C19 F9B -108.2(9) . .
C21 C20 C19 F9B 69.7(9) . .
